data_2021517
loop_
_publ_author_name
'Oliveira, Ana P. A.'
'Ferreira, Isabella P.'
'Despaigne, Angel A. Recio'
'da Silva, Jeferson G.'
'Vieira, Ana Carolina S.'
'Santos, Mariana S.'
'Alexandre-Moreira, Magna S.'
'Diniz, Renata'
'Beraldo, Heloisa'

_publ_section_title
;
 Structural studies and antileishmanial activity of 2-acetylpyridine and
 2-benzoylpyridine nitroimidazole-derived hydrazones
;
_journal_coeditor_code KY3160
_journal_issue 3
_journal_name_full 'Acta Crystallographica Section C'
_journal_page_first
;
;
_journal_paper_doi 10.1107/S2053229619001529
_journal_volume 75
_journal_year 2019
_chemical_formula_iupac 'C17 H14 N6 O3'
_chemical_formula_moiety 'C17 H14 N6 O3'
_chemical_formula_sum 'C17 H14 N6 O3'
_chemical_formula_weight 350.34
_chemical_name_common
;
(<i>Z</i>)-2-Benzoylpyridine-4-nitroimidazole hydrazone
;
_chemical_name_systematic
(<i>Z</i>)-2-(2-Nitro-1<i>H</i>-imidazol-1-yl)-<i>N</i>'-[(phenyl)(pyridin-2-yl)methylidene]acetohydrazide
_space_group_crystal_system monoclinic
_space_group_IT_number 14
_space_group_name_Hall '-P 2ybc'
_space_group_name_H-M_alt 'P 1 21/c 1'
_symmetry_space_group_name_Hall '-P 2ybc'
_symmetry_space_group_name_H-M 'P 1 21/c 1'
_atom_sites_solution_hydrogens geom
_audit_creation_method SHELXL-2017/1
_cell_angle_alpha 90
_cell_angle_beta 92.596(4)
_cell_angle_gamma 90
_cell_formula_units_Z 4
_cell_length_a 13.1965(5)
_cell_length_b 14.0718(6)
_cell_length_c 8.9747(5)
_cell_measurement_reflns_used 4849
_cell_measurement_temperature 270(2)
_cell_measurement_theta_max 23.4500
_cell_measurement_theta_min 2.6900
_cell_volume 1664.88(13)
_computing_cell_refinement
;
CrysAlis PRO (Rigaku OD, 2015)
;
_computing_data_collection
;
CrysAlis PRO (Rigaku OD, 2015)
;
_computing_data_reduction
;
CrysAlis PRO (Rigaku OD, 2015)
;
_computing_molecular_graphics
;
Mercury (Macrae <i>et al.</i>, 2008) and
ORTEP-3 For Windows (Farrugia, 2012)
;
_computing_publication_material
;
WinGX (Farrugia, 2012) and publCIF (Westrip, 2010)
;
_computing_structure_refinement
;
SHELXL2017 (Sheldrick, 2015b)
;
_computing_structure_solution
;
SHELXS2017 (Sheldrick, 2015a)
;
_diffrn_ambient_temperature 270(2)
_diffrn_detector 'CCD plate'
_diffrn_detector_area_resol_mean 10.4186
_diffrn_measured_fraction_theta_full 1.000
_diffrn_measured_fraction_theta_max 1.000
_diffrn_measurement_device 'four-circle diffractometer'
_diffrn_measurement_device_type 'Rigaku Xcalibur Gemini ultra diffractometer with an Atlas detector'
_diffrn_measurement_method '\w scans'
_diffrn_radiation_monochromator graphite
_diffrn_radiation_probe x-ray
_diffrn_radiation_type 'Mo K\a'
_diffrn_radiation_wavelength 0.71073
_diffrn_reflns_av_R_equivalents 0.0509
_diffrn_reflns_av_unetI/netI 0.0313
_diffrn_reflns_limit_h_max 16
_diffrn_reflns_limit_h_min -16
_diffrn_reflns_limit_k_max 17
_diffrn_reflns_limit_k_min -17
_diffrn_reflns_limit_l_max 11
_diffrn_reflns_limit_l_min -11
_diffrn_reflns_number 26042
_diffrn_reflns_theta_full 25.242
_diffrn_reflns_theta_max 26.367
_diffrn_reflns_theta_min 2.117
_diffrn_source 'fine-focus sealed X-ray tube'
_exptl_absorpt_coefficient_mu 0.101
_exptl_absorpt_correction_T_max 1.00000
_exptl_absorpt_correction_T_min 0.77805
_exptl_absorpt_correction_type multi-scan
_exptl_absorpt_process_details
;
(CrysAlis PRO; Rigaku OD, 2015)
;
_exptl_crystal_colour colourless
_exptl_crystal_density_diffrn 1.398
_exptl_crystal_density_method 'not measured'
_exptl_crystal_description prism
_exptl_crystal_F_000 728
_exptl_crystal_size_max 0.249
_exptl_crystal_size_mid 0.188
_exptl_crystal_size_min 0.123
_refine_diff_density_max 0.148
_refine_diff_density_min -0.176
_refine_ls_extinction_method none
_refine_ls_goodness_of_fit_ref 1.037
_refine_ls_hydrogen_treatment constr
_refine_ls_matrix_type full
_refine_ls_number_parameters 235
_refine_ls_number_reflns 3410
_refine_ls_number_restraints 0
_refine_ls_restrained_S_all 1.037
_refine_ls_R_factor_all 0.0748
_refine_ls_R_factor_gt 0.0471
_refine_ls_shift/su_max 0.000
_refine_ls_shift/su_mean 0.000
_refine_ls_structure_factor_coef Fsqd
_refine_ls_weighting_details 'w=1/[\s^2^(Fo^2^)+(0.0621P)^2^+0.2253P] where P=(Fo^2^+2Fc^2^)/3'
_refine_ls_weighting_scheme calc
_refine_ls_wR_factor_gt 0.1170
_refine_ls_wR_factor_ref 0.1341
_reflns_number_gt 2323
_reflns_number_total 3410
_reflns_threshold_expression 'I > 2\s(I)'
_cod_data_source_file ky3160sup1.cif
_cod_data_source_block 3a
_cod_database_code 2021517
_shelx_space_group_comment
;
The symmetry employed for this shelxl refinement is uniquely defined
by the following loop, which should always be used as a source of
symmetry information in preference to the above space-group names.
They are only intended as comments.
;
_shelx_estimated_absorpt_t_min 0.975
_shelx_estimated_absorpt_t_max 0.988

loop_
_space_group_symop_operation_xyz
'x, y, z'
'-x, y+1/2, -z+1/2'
'-x, -y, -z'
'x, -y-1/2, z-1/2'

loop_
_atom_site_type_symbol
_atom_site_label
_atom_site_fract_x
_atom_site_fract_y
_atom_site_fract_z
_atom_site_U_iso_or_equiv
_atom_site_adp_type
_atom_site_calc_flag
_atom_site_occupancy
C C2 0.76783(13) 0.47818(13) 0.5275(2) 0.0447(5) Uani d 1
C C3 0.83522(16) 0.52622(14) 0.4428(3) 0.0586(6) Uani d 1
H H3 0.889793 0.494605 0.403314 0.070 Uiso calc 1
C C4 0.82085(19) 0.62161(16) 0.4172(3) 0.0757(7) Uani d 1
H H4 0.865495 0.655249 0.359673 0.091 Uiso calc 1
C C5 0.74088(19) 0.66644(16) 0.4765(3) 0.0807(8) Uani d 1
H H5 0.729901 0.731055 0.461139 0.097 Uiso calc 1
C C6 0.67702(19) 0.61384(18) 0.5594(3) 0.0817(8) Uani d 1
H H6 0.622463 0.644701 0.600244 0.098 Uiso calc 1
C C7 0.77986(13) 0.37491(13) 0.5629(2) 0.0435(4) Uani d 1
C C8 0.58780(13) 0.26538(12) 0.3426(2) 0.0419(4) Uani d 1
C C9 0.60228(13) 0.16622(12) 0.4059(2) 0.0433(4) Uani d 1
H H9A 0.657949 0.135166 0.358359 0.052 Uiso calc 1
H H9B 0.619273 0.170119 0.511990 0.052 Uiso calc 1
C C10 0.48885(15) 0.04825(14) 0.2686(2) 0.0526(5) Uani d 1
H H10 0.533443 0.033394 0.194705 0.063 Uiso calc 1
C C11 0.36075(13) 0.05381(12) 0.3973(2) 0.0422(4) Uani d 1
C C12 0.42749(13) 0.11524(12) 0.4638(2) 0.0416(4) Uani d 1
H H12 0.418365 0.152335 0.547891 0.050 Uiso calc 1
C C13 0.86057(13) 0.34636(14) 0.6740(2) 0.0461(5) Uani d 1
C C14 0.91047(15) 0.41387(16) 0.7605(2) 0.0614(6) Uani d 1
H H14 0.892605 0.477542 0.750214 0.074 Uiso calc 1
C C15 0.98678(17) 0.3878(2) 0.8623(3) 0.0797(8) Uani d 1
H H15 1.019998 0.433884 0.920450 0.096 Uiso calc 1
C C16 1.01371(18) 0.2949(2) 0.8780(3) 0.0791(8) Uani d 1
H H16 1.065775 0.277703 0.946033 0.095 Uiso calc 1
C C17 0.96418(17) 0.22644(19) 0.7937(3) 0.0747(7) Uani d 1
H H17 0.982395 0.162941 0.805377 0.090 Uiso calc 1
C C18 0.88754(15) 0.25147(15) 0.6919(3) 0.0599(6) Uani d 1
H H18 0.853902 0.204896 0.635244 0.072 Uiso calc 1
N N1 0.68815(13) 0.52047(13) 0.5856(2) 0.0668(5) Uani d 1
N N2 0.72380(11) 0.30879(11) 0.50477(17) 0.0455(4) Uani d 1
N N3 0.65089(11) 0.33318(11) 0.39771(18) 0.0495(4) Uani d 1
H H3N 0.645605 0.390803 0.366367 0.059 Uiso calc 1
N N4 0.51018(10) 0.11073(10) 0.38107(16) 0.0399(4) Uani d 1
N N5 0.39807(12) 0.01137(11) 0.2764(2) 0.0539(4) Uani d 1
N N6 0.26167(12) 0.03185(12) 0.4472(2) 0.0548(5) Uani d 1
O O1 0.52189(10) 0.28259(10) 0.24696(16) 0.0572(4) Uani d 1
O O2 0.21514(11) -0.03478(11) 0.3886(2) 0.0757(5) Uani d 1
O O3 0.22829(12) 0.08207(12) 0.5455(2) 0.0776(5) Uani d 1

loop_
_atom_site_aniso_label
_atom_site_aniso_U_11
_atom_site_aniso_U_22
_atom_site_aniso_U_33
_atom_site_aniso_U_12
_atom_site_aniso_U_13
_atom_site_aniso_U_23
C2 0.0424(10) 0.0368(10) 0.0547(12) -0.0031(8) -0.0001(8) -0.0031(8)
C3 0.0562(12) 0.0409(11) 0.0801(16) -0.0087(9) 0.0185(11) -0.0052(10)
C4 0.0844(17) 0.0438(13) 0.1007(19) -0.0184(12) 0.0231(15) 0.0004(12)
C5 0.0884(18) 0.0333(12) 0.121(2) -0.0032(12) 0.0053(16) -0.0026(13)
C6 0.0707(15) 0.0553(15) 0.121(2) 0.0122(12) 0.0206(15) -0.0079(15)
C7 0.0389(9) 0.0402(10) 0.0516(11) -0.0040(8) 0.0036(8) 0.0014(8)
C8 0.0403(9) 0.0364(10) 0.0483(11) -0.0014(8) -0.0052(8) 0.0063(8)
C9 0.0412(9) 0.0349(10) 0.0525(11) -0.0015(8) -0.0102(8) 0.0032(8)
C10 0.0533(12) 0.0449(11) 0.0589(13) 0.0058(9) -0.0046(9) -0.0162(9)
C11 0.0438(10) 0.0289(9) 0.0530(11) -0.0001(8) -0.0090(8) 0.0035(8)
C12 0.0485(10) 0.0324(9) 0.0432(10) -0.0022(8) -0.0046(8) -0.0003(8)
C13 0.0387(10) 0.0519(12) 0.0476(11) -0.0053(8) 0.0026(8) -0.0006(9)
C14 0.0508(11) 0.0646(14) 0.0679(14) 0.0052(10) -0.0088(10) -0.0176(11)
C15 0.0584(14) 0.106(2) 0.0729(16) 0.0007(14) -0.0146(12) -0.0271(15)
C16 0.0564(13) 0.114(2) 0.0654(16) -0.0013(15) -0.0146(12) 0.0139(15)
C17 0.0614(13) 0.0733(16) 0.0883(18) -0.0012(12) -0.0086(13) 0.0341(14)
C18 0.0552(12) 0.0512(13) 0.0720(15) -0.0087(10) -0.0104(11) 0.0168(10)
N1 0.0598(11) 0.0496(11) 0.0923(15) 0.0053(9) 0.0173(10) 0.0001(10)
N2 0.0432(8) 0.0382(9) 0.0540(10) -0.0024(7) -0.0085(7) 0.0077(7)
N3 0.0514(9) 0.0328(8) 0.0626(11) -0.0037(7) -0.0149(8) 0.0130(7)
N4 0.0425(8) 0.0291(7) 0.0472(9) 0.0010(6) -0.0082(7) 0.0004(6)
N5 0.0522(10) 0.0394(9) 0.0690(12) 0.0008(8) -0.0100(8) -0.0153(8)
N6 0.0523(10) 0.0394(9) 0.0716(12) -0.0071(8) -0.0100(9) 0.0119(9)
O1 0.0580(8) 0.0475(8) 0.0637(9) -0.0027(6) -0.0228(7) 0.0152(7)
O2 0.0667(10) 0.0526(9) 0.1059(13) -0.0244(8) -0.0167(9) 0.0043(9)
O3 0.0686(10) 0.0799(12) 0.0857(12) -0.0131(9) 0.0179(9) -0.0066(10)

loop_
_atom_type_symbol
_atom_type_description
_atom_type_scat_dispersion_real
_atom_type_scat_dispersion_imag
_atom_type_scat_source
C C 0.0033 0.0016 'International Tables Vol C Tables 4.2.6.8 and 6.1.1.4'
H H 0.0000 0.0000 'International Tables Vol C Tables 4.2.6.8 and 6.1.1.4'
N N 0.0061 0.0033 'International Tables Vol C Tables 4.2.6.8 and 6.1.1.4'
O O 0.0106 0.0060 'International Tables Vol C Tables 4.2.6.8 and 6.1.1.4'

loop_
_exptl_crystal_face_index_h
_exptl_crystal_face_index_k
_exptl_crystal_face_index_l
_exptl_crystal_face_perp_dist
-5 -1 0 0.0962
0 5 -4 0.0990
0 -5 4 0.0930
0 5 4 0.0568
5 1 0 0.0712
0 -5 -4 0.0658

loop_
_geom_angle_atom_site_label_1
_geom_angle_atom_site_label_2
_geom_angle_atom_site_label_3
_geom_angle
N1 C2 C3 122.56(18)
N1 C2 C7 115.37(16)
C3 C2 C7 122.07(16)
C4 C3 C2 119.04(19)
C4 C3 H3 120.5
C2 C3 H3 120.5
C5 C4 C3 119.5(2)
C5 C4 H4 120.3
C3 C4 H4 120.3
C4 C5 C6 118.1(2)
C4 C5 H5 121.0
C6 C5 H5 121.0
N1 C6 C5 124.1(2)
N1 C6 H6 118.0
C5 C6 H6 118.0
N2 C7 C13 117.41(17)
N2 C7 C2 124.35(17)
C13 C7 C2 118.23(16)
O1 C8 N3 121.87(16)
O1 C8 C9 121.39(16)
N3 C8 C9 116.74(15)
N4 C9 C8 110.30(14)
N4 C9 H9A 109.6
C8 C9 H9A 109.6
N4 C9 H9B 109.6
C8 C9 H9B 109.6
H9A C9 H9B 108.1
N5 C10 N4 112.07(17)
N5 C10 H10 124.0
N4 C10 H10 124.0
N5 C11 C12 112.52(16)
N5 C11 N6 121.74(16)
C12 C11 N6 125.72(18)
N4 C12 C11 104.69(16)
N4 C12 H12 127.7
C11 C12 H12 127.7
C14 C13 C18 119.00(19)
C14 C13 C7 120.25(18)
C18 C13 C7 120.74(18)
C13 C14 C15 120.4(2)
C13 C14 H14 119.8
C15 C14 H14 119.8
C16 C15 C14 120.3(2)
C16 C15 H15 119.9
C14 C15 H15 119.9
C15 C16 C17 120.1(2)
C15 C16 H16 119.9
C17 C16 H16 119.9
C16 C17 C18 120.2(2)
C16 C17 H17 119.9
C18 C17 H17 119.9
C17 C18 C13 119.9(2)
C17 C18 H18 120.0
C13 C18 H18 120.0
C2 N1 C6 116.76(19)
C7 N2 N3 118.41(15)
C8 N3 N2 118.84(14)
C8 N3 H3N 120.6
N2 N3 H3N 120.6
C12 N4 C10 107.09(15)
C12 N4 C9 125.61(15)
C10 N4 C9 127.25(16)
C10 N5 C11 103.61(16)
O2 N6 O3 124.02(18)
O2 N6 C11 118.45(19)
O3 N6 C11 117.52(17)

loop_
_geom_bond_atom_site_label_1
_geom_bond_atom_site_label_2
_geom_bond_distance
C2 N1 1.335(2)
C2 C3 1.374(3)
C2 C7 1.494(3)
C3 C4 1.374(3)
C3 H3 0.9300
C4 C5 1.359(3)
C4 H4 0.9300
C5 C6 1.367(3)
C5 H5 0.9300
C6 N1 1.342(3)
C6 H6 0.9300
C7 N2 1.285(2)
C7 C13 1.481(3)
C8 O1 1.218(2)
C8 N3 1.346(2)
C8 C9 1.515(2)
C9 N4 1.453(2)
C9 H9A 0.9700
C9 H9B 0.9700
C10 N5 1.310(2)
C10 N4 1.359(2)
C10 H10 0.9300
C11 N5 1.351(2)
C11 C12 1.353(2)
C11 N6 1.435(2)
C12 N4 1.349(2)
C12 H12 0.9300
C13 C14 1.376(3)
C13 C18 1.389(3)
C14 C15 1.378(3)
C14 H14 0.9300
C15 C16 1.361(4)
C15 H15 0.9300
C16 C17 1.372(4)
C16 H16 0.9300
C17 C18 1.378(3)
C17 H17 0.9300
C18 H18 0.9300
N2 N3 1.372(2)
N3 H3N 0.8600
N6 O2 1.226(2)
N6 O3 1.228(2)

loop_
_geom_hbond_atom_site_label_D
_geom_hbond_atom_site_label_H
_geom_hbond_atom_site_label_A
_geom_hbond_site_symmetry_A
_geom_hbond_distance_DH
_geom_hbond_distance_HA
_geom_hbond_distance_DA
_geom_hbond_angle_DHA
_geom_hbond_publ_flag
C12 H12 O1 4_566 0.93 2.38 3.129(2) 137.2 yes
C10 H10 N1 4_565 0.93 2.43 3.308(3) 158.4 yes
N3 H3N N5 2_655 0.86 2.19 3.009(2) 159.7 yes

loop_
_geom_torsion_atom_site_label_1
_geom_torsion_atom_site_label_2
_geom_torsion_atom_site_label_3
_geom_torsion_atom_site_label_4
_geom_torsion
N1 C2 C3 C4 0.4(3)
C7 C2 C3 C4 -178.6(2)
C2 C3 C4 C5 0.3(4)
C3 C4 C5 C6 -0.4(4)
C4 C5 C6 N1 -0.2(4)
N1 C2 C7 N2 73.7(3)
C3 C2 C7 N2 -107.2(2)
N1 C2 C7 C13 -105.3(2)
C3 C2 C7 C13 73.8(2)
O1 C8 C9 N4 -21.0(2)
N3 C8 C9 N4 158.71(16)
N5 C11 C12 N4 -0.2(2)
N6 C11 C12 N4 178.29(15)
N2 C7 C13 C14 -167.82(18)
C2 C7 C13 C14 11.3(3)
N2 C7 C13 C18 12.6(3)
C2 C7 C13 C18 -168.31(17)
C18 C13 C14 C15 0.7(3)
C7 C13 C14 C15 -178.92(19)
C13 C14 C15 C16 0.1(4)
C14 C15 C16 C17 -0.7(4)
C15 C16 C17 C18 0.5(4)
C16 C17 C18 C13 0.3(3)
C14 C13 C18 C17 -0.9(3)
C7 C13 C18 C17 178.71(18)
C3 C2 N1 C6 -1.0(3)
C7 C2 N1 C6 178.1(2)
C5 C6 N1 C2 0.9(4)
C13 C7 N2 N3 -177.73(15)
C2 C7 N2 N3 3.3(3)
O1 C8 N3 N2 -179.65(16)
C9 C8 N3 N2 0.6(2)
C7 N2 N3 C8 -176.05(17)
C11 C12 N4 C10 0.77(19)
C11 C12 N4 C9 178.28(15)
N5 C10 N4 C12 -1.2(2)
N5 C10 N4 C9 -178.61(16)
C8 C9 N4 C12 -80.1(2)
C8 C9 N4 C10 96.9(2)
N4 C10 N5 C11 1.0(2)
C12 C11 N5 C10 -0.5(2)
N6 C11 N5 C10 -179.04(16)
N5 C11 N6 O2 8.5(3)
C12 C11 N6 O2 -169.87(18)
N5 C11 N6 O3 -170.75(18)
C12 C11 N6 O3 10.9(3)

_cod_database_fobs_code 2021517
